data_1569001
loop_
_publ_author_name
'Chen, Xiao-Wei'
'Hou, Zi-Chao'
'Chen, Chi'
'Zhang, Ling-Hui'
'Chen, Meng-En'
'Zhang, Fu-Min'

_publ_section_title
;
 Enantioselective total syntheses of six natural and two proposed
 meroterpenoids from <i>Psoralea corylifolia</i>.
;
_journal_issue 21
_journal_name_full 'Chemical science'
_journal_page_first 5699
_journal_page_last 5704
_journal_paper_doi 10.1039/d3sc00582h
_journal_volume 14
_journal_year 2023
_chemical_absolute_configuration ad
_chemical_formula_moiety '2(C19 H26 O2)'
_chemical_formula_sum 'C38 H52 O4'
_chemical_formula_weight 572.79
_space_group_crystal_system monoclinic
_space_group_IT_number 5
_space_group_name_Hall 'C 2y'
_space_group_name_H-M_alt 'C 1 2 1'
_atom_sites_solution_hydrogens mixed
_atom_sites_solution_primary dual
_audit_creation_date 2022-12-18
_audit_creation_method
;
Olex2 1.5
(compiled 2022.04.07 svn.rca3783a0 for OlexSys, GUI svn.r6498)
;
_audit_update_record
;
2022-12-18 deposited with the CCDC.	2023-05-02 downloaded from the CCDC.
;
_cell_angle_alpha 90
_cell_angle_beta 112.787(2)
_cell_angle_gamma 90
_cell_formula_units_Z 4
_cell_length_a 25.3714(5)
_cell_length_b 6.05801(10)
_cell_length_c 23.3168(5)
_cell_measurement_reflns_used 14455
_cell_measurement_temperature 150.00(10)
_cell_measurement_theta_max 77.2910
_cell_measurement_theta_min 2.0750
_cell_volume 3304.09(12)
_computing_cell_refinement 'CrysAlisPro 1.171.41.113a (Rigaku OD, 2021)'
_computing_data_collection 'CrysAlisPro 1.171.41.113a (Rigaku OD, 2021)'
_computing_data_reduction 'CrysAlisPro 1.171.41.113a (Rigaku OD, 2021)'
_computing_molecular_graphics 'Olex2 1.5 (Dolomanov et al., 2009)'
_computing_publication_material 'Olex2 1.5 (Dolomanov et al., 2009)'
_computing_structure_refinement 'SHELXL 2018/3 (Sheldrick, 2015)'
_computing_structure_solution 'SHELXT  (Sheldrick, 2015)'
_diffrn_ambient_environment N~2~
_diffrn_ambient_temperature 150.00(10)
_diffrn_detector 'Hybrid Pixel Array Detector'
_diffrn_detector_area_resol_mean 10.0000
_diffrn_detector_type HyPix
_diffrn_measured_fraction_theta_full 0.999
_diffrn_measured_fraction_theta_max 0.955
_diffrn_measurement_details
;
List of Runs (angles in degrees, time in seconds):

  # Type    Start    End  Width  t~exp~   \w     \q     \k     \f   Frames
#--------------------------------------------------------------------------
  1  \w     35.00 111.00   0.50    0.05    --   47.57  18.00-129.00  152
  2  \w     53.00 102.00   0.50    0.05    --  107.75 -77.00-180.00   98
  3  \w     97.00 140.00   0.50    0.05    --  107.75  18.00-129.00   86
  4  \w    -15.00  37.00   0.50    0.05    --   47.57 -37.00 -90.00  104
  5  \w     35.00  61.00   0.50    0.05    --  107.75 -57.00  90.00   52
  6  \w     37.00  62.00   0.50    0.05    --  107.75 -57.00 120.00   50
  7  \w     96.00 154.00   0.50    0.05    --  107.75  57.00 150.00  116
  8  \w     37.00  63.00   0.50    0.05    --  107.75 -57.00 150.00   52
  9  \w    -26.00  -1.00   0.50    0.05    --   47.57 -18.00  62.00   50
 10  \w     66.00 104.00   0.50    0.05    --  107.75-125.00  30.00   76
 11  \w     56.00 105.00   0.50    0.05    --  107.75 -99.00 -90.00   98
 12  \w    -26.00  28.00   0.50    0.05    --  -47.57  19.00   0.00  108
 13  \w    -23.00   3.00   0.50    0.05    --  -47.57  18.00-129.00   52
 14  \w    -60.00 -34.00   0.50    0.05    -- -100.00  57.00-180.00   52
 15  \w    -69.00 -27.00   0.50    0.05    -- -100.00  57.00 -60.00   84
 16  \w    -64.00 -33.00   0.50    0.05    -- -100.00  57.00   0.00   62
 17  \w    -55.00 -30.00   0.50    0.05    -- -100.00  77.00  60.00   50
 18  \w    -68.00 -27.00   0.50    0.05    -- -100.00  57.00  60.00   82
 19  \w   -109.00 -76.00   0.50    0.05    -- -100.00  77.00  60.00   66
 20  \w    -64.00 -28.00   0.50    0.05    -- -100.00  57.00 150.00   72
 21  \w    -69.00 -43.00   0.50    0.05    -- -100.00  57.00 -30.00   52
 22  \w   -115.00 -50.00   0.50    0.05    --  -47.57 -18.00  62.00  130
 23  \w   -138.00 -79.00   0.50    0.05    -- -100.00 -77.00 -30.00  118
 24  \w   -158.00 -88.00   0.50    0.05    -- -100.00 -18.00  62.00  140
 25  \w    -18.00   8.00   0.50    0.05    --   47.57 -18.00  62.00   52
 26  \w    -74.00 -34.00   0.50    0.05    --  -47.57 -57.00 -90.00   80
 27  \w    -67.00 -37.00   0.50    0.05    --  -47.57 -37.00 -30.00   60
 28  \w    -64.00 -25.00   0.50    0.05    --  -47.57 -77.00   0.00   78
 29  \w      9.00  36.00   0.50    0.05    --   47.57 -37.00 -60.00   54
 30  \w     25.00  73.00   0.50    0.05    --   47.57  77.00 -60.00   96
 31  \w     42.00  68.00   0.50    0.05    --   47.57  57.00   0.00   52
 32  \w    -19.00   7.00   0.50    0.05    --   47.57 -19.00-150.00   52
 33  \w     35.00  66.00   0.50    0.05    --   47.57  37.00 -90.00   62
 34  \w     48.00  74.00   0.50    0.05    --   47.57  57.00  60.00   52
 35  \w   -111.00 -86.00   0.50    0.20    -- -100.00 -48.00 -91.34   50
 36  \w   -108.00 -83.00   0.50    0.20    -- -100.00 -67.00   1.37   50
 37  \w   -108.00 -82.00   0.50    0.20    -- -100.00 -65.00 -23.34   52
 38  \w   -106.00 -81.00   0.50    0.20    -- -100.00 -68.00 -56.46   50
 39  \w   -103.00 -77.00   0.50    0.20    -- -100.00 -76.00  47.12   52
 40  \w   -170.00-144.00   0.50    0.20    -- -100.00 -68.00 -56.46   52
 41  \w   -104.00 -78.00   0.50    0.20    -- -100.00 -77.00 -90.00   52
 42  \w   -108.00 -82.00   0.50    0.20    -- -100.00 -65.00 -12.91   52
 43  \w   -110.00 -84.00   0.50    0.20    -- -100.00 -59.00 -65.98   52
 44  \w   -124.00 -86.00   0.50    0.20    -- -100.00 -57.00 -38.96   76
 45  \w   -113.00 -87.00   0.50    0.20    -- -100.00 -49.00 -84.14   52
 46  \w   -165.00-139.00   0.50    0.20    -- -100.00 -71.00 -43.43   52
 47  \w   -105.00 -80.00   0.50    0.20    -- -100.00 -71.00 -43.43   50
 48  \w   -115.00 -86.00   0.50    0.20    -- -100.00 -57.00 -42.46   58
 49  \w   -106.00 -93.00   0.50    0.20    -- -100.00 -74.00 -74.62   26
;
_diffrn_measurement_device 'four-circle diffractometer'
_diffrn_measurement_device_type 'ROD, Synergy Custom system, HyPix'
_diffrn_measurement_method '\w scans'
_diffrn_orient_matrix_type 'CrysAlisPro convention (1999,Acta A55,543-557)'
_diffrn_orient_matrix_UB_11 -0.0277903000
_diffrn_orient_matrix_UB_12 0.0503501000
_diffrn_orient_matrix_UB_13 0.0467379000
_diffrn_orient_matrix_UB_21 0.0581783000
_diffrn_orient_matrix_UB_22 -0.0333996000
_diffrn_orient_matrix_UB_23 0.0542736000
_diffrn_orient_matrix_UB_31 0.0135939000
_diffrn_orient_matrix_UB_32 0.2469230000
_diffrn_orient_matrix_UB_33 -0.0021760000
_diffrn_radiation_monochromator mirror
_diffrn_radiation_probe x-ray
_diffrn_radiation_type 'Cu K\a'
_diffrn_radiation_wavelength 1.54184
_diffrn_reflns_av_R_equivalents 0.0678
_diffrn_reflns_av_unetI/netI 0.0565
_diffrn_reflns_Laue_measured_fraction_full 0.999
_diffrn_reflns_Laue_measured_fraction_max 0.955
_diffrn_reflns_limit_h_max 31
_diffrn_reflns_limit_h_min -31
_diffrn_reflns_limit_k_max 7
_diffrn_reflns_limit_k_min -6
_diffrn_reflns_limit_l_max 29
_diffrn_reflns_limit_l_min -26
_diffrn_reflns_number 19488
_diffrn_reflns_point_group_measured_fraction_full 0.939
_diffrn_reflns_point_group_measured_fraction_max 0.875
_diffrn_reflns_theta_full 67.684
_diffrn_reflns_theta_max 77.458
_diffrn_reflns_theta_min 2.055
_diffrn_source 'Rotating-anode X-ray tube'
_diffrn_source_target Mo
_diffrn_source_type 'Rigaku (Cu) X-ray Source'
_exptl_absorpt_coefficient_mu 0.565
_exptl_absorpt_correction_T_max 1.00000
_exptl_absorpt_correction_T_min 0.67187
_exptl_absorpt_correction_type multi-scan
_exptl_absorpt_process_details
;
CrysAlisPro 1.171.41.113a (Rigaku Oxford Diffraction, 2021)
Empirical absorption correction using spherical harmonics,
implemented in SCALE3 ABSPACK scaling algorithm.
;
_exptl_crystal_colour 'clear light colourless'
_exptl_crystal_colour_lustre clear
_exptl_crystal_colour_modifier light
_exptl_crystal_colour_primary colourless
_exptl_crystal_density_diffrn 1.151
_exptl_crystal_description block
_exptl_crystal_F_000 1248
_exptl_crystal_size_max 0.25
_exptl_crystal_size_mid 0.16
_exptl_crystal_size_min 0.15
_refine_diff_density_max 0.176
_refine_diff_density_min -0.252
_refine_diff_density_rms 0.050
_refine_ls_abs_structure_details
;
 Flack x determined using 2115 quotients [(I+)-(I-)]/[(I+)+(I-)]
 (Parsons, Flack and Wagner, Acta Cryst. B69 (2013) 249-259).
;
_refine_ls_abs_structure_Flack 0.03(18)
_refine_ls_extinction_method none
_refine_ls_goodness_of_fit_ref 1.069
_refine_ls_hydrogen_treatment mixed
_refine_ls_matrix_type full
_refine_ls_number_parameters 393
_refine_ls_number_reflns 6149
_refine_ls_number_restraints 2
_refine_ls_restrained_S_all 1.069
_refine_ls_R_factor_all 0.0474
_refine_ls_R_factor_gt 0.0446
_refine_ls_shift/su_max 0.001
_refine_ls_shift/su_mean 0.000
_refine_ls_structure_factor_coef Fsqd
_refine_ls_weighting_details 'w=1/[\s^2^(Fo^2^)+(0.0673P)^2^+0.4184P] where P=(Fo^2^+2Fc^2^)/3'
_refine_ls_weighting_scheme calc
_refine_ls_wR_factor_gt 0.1146
_refine_ls_wR_factor_ref 0.1169
_reflns_Friedel_coverage 0.669
_reflns_Friedel_fraction_full 0.866
_reflns_Friedel_fraction_max 0.777
_reflns_number_gt 5717
_reflns_number_total 6149
_reflns_threshold_expression 'I > 2\s(I)'
_cod_data_source_file d3sc00582h2.cif
_cod_data_source_block chenxiaow-137a_0830_auto
_cod_depositor_comments 'Adding full bibliography for 1568996--1569002.cif.'
_cod_original_cell_volume 3304.08(12)
_cod_database_code 1569001
_shelx_shelxl_version_number 2018/3
_shelx_space_group_comment
;
The symmetry employed for this shelxl refinement is uniquely defined
by the following loop, which should always be used as a source of
symmetry information in preference to the above space-group names.
They are only intended as comments.
;
_olex2_refinement_description
;
1. Fixed Uiso
 At 1.2 times of:
  All C(H) groups, All C(H,H) groups
 At 1.5 times of:
  All C(H,H,H) groups
2. Restrained distances
 H2-O2
 0.86 with sigma of 0.01
3.a Ternary CH refined with riding coordinates:
 C4(H4), C5(H5), C9(H9), C48(H48), C51(H51), C53(H53)
3.b Secondary CH2 refined with riding coordinates:
 C12(H12A,H12B), C15(H15A,H15B), C57(H57A,H57B), C61(H61A,H61B)
3.c Aromatic/amide H refined with riding coordinates:
 C1(H1), C11(H11), C17(H17), C18(H18), C31(H31), C58(H58), C63(H63), C64(H64),
 C77(H77), C79(H79)
3.d X=CH2 refined with riding coordinates:
 C20(H20A,H20B), C28(H28A,H28B), C68(H68A,H68B), C74(H74A,H74B)
3.e Idealised Me refined as rotating group:
 C13(H13A,H13B,H13C), C29(H29A,H29B,H29C), C44(H44A,H44B,H44C), C59(H59A,H59B,
 H59C), C75(H75A,H75B,H75C), C91(H91A,H91B,H91C)
;
_olex2_submission_special_instructions 'No special instructions were received'
_oxdiff_exptl_absorpt_empirical_details
;
Empirical correction (ABSPACK) includes:
- Absorption correction using spherical harmonics
- Frame scaling
;
_oxdiff_exptl_absorpt_empirical_full_max 4.451
_oxdiff_exptl_absorpt_empirical_full_min 0.191

loop_
_space_group_symop_operation_xyz
'x, y, z'
'-x, y, -z'
'x+1/2, y+1/2, z'
'-x+1/2, y+1/2, -z'

loop_
_atom_site_label
_atom_site_type_symbol
_atom_site_fract_x
_atom_site_fract_y
_atom_site_fract_z
_atom_site_U_iso_or_equiv
_atom_site_adp_type
_atom_site_occupancy
_atom_site_site_symmetry_order
_atom_site_calc_flag
_atom_site_refinement_flags_posn
_atom_site_refinement_flags_adp
_atom_site_refinement_flags_occupancy
_atom_site_disorder_assembly
_atom_site_disorder_group
O2 O 0.45922(8) 0.0209(3) 0.03015(8) 0.0311(4) Uani 1 1 d D . . . .
O43 O 0.63750(7) 0.4703(3) 0.25383(8) 0.0328(4) Uani 1 1 d . . . . .
C1 C 0.55531(10) 0.2534(4) 0.21063(11) 0.0267(5) Uani 1 1 d . . . . .
H1 H 0.573613 0.146628 0.241866 0.032 Uiso 1 1 calc R U . . .
C4 C 0.42733(9) 0.2221(4) 0.01162(11) 0.0235(5) Uani 1 1 d . . . . .
H4 H 0.451083 0.330466 -0.000266 0.028 Uiso 1 1 calc R U . . .
C5 C 0.41602(9) 0.3185(4) 0.06697(11) 0.0225(5) Uani 1 1 d . . . . .
H5 H 0.396448 0.463659 0.053085 0.027 Uiso 1 1 calc R U . . .
C6 C 0.37217(10) 0.1791(4) -0.04595(11) 0.0249(5) Uani 1 1 d . . . . .
C9 C 0.37490(9) 0.1712(4) 0.08461(11) 0.0250(5) Uani 1 1 d . . . . .
H9 H 0.393709 0.024631 0.098279 0.030 Uiso 1 1 calc R U . . .
C10 C 0.47272(9) 0.3660(4) 0.12000(11) 0.0216(5) Uani 1 1 d . . . . .
C11 C 0.34680(10) 0.3995(4) -0.07386(12) 0.0296(5) Uani 1 1 d . . . . .
H11 H 0.373431 0.512183 -0.072090 0.035 Uiso 1 1 calc R U . . .
C12 C 0.33148(11) 0.0363(4) -0.02719(12) 0.0288(5) Uani 1 1 d . . . . .
H12A H 0.294942 0.019258 -0.063549 0.035 Uiso 1 1 calc R U . . .
H12B H 0.348419 -0.112317 -0.015339 0.035 Uiso 1 1 calc R U . . .
C13 C 0.38726(11) 0.0580(5) -0.09551(12) 0.0331(6) Uani 1 1 d . . . . .
H13A H 0.414270 0.147304 -0.106357 0.050 Uiso 1 1 calc R U . . .
H13B H 0.352425 0.034349 -0.132714 0.050 Uiso 1 1 calc R U . . .
H13C H 0.404717 -0.084821 -0.079052 0.050 Uiso 1 1 calc R U . . .
C15 C 0.31927(10) 0.1338(5) 0.02697(11) 0.0308(5) Uani 1 1 d . . . . .
H15A H 0.294055 0.032162 0.037940 0.037 Uiso 1 1 calc R U . . .
H15B H 0.298942 0.276087 0.013968 0.037 Uiso 1 1 calc R U . . .
C16 C 0.36109(10) 0.2663(5) 0.13748(12) 0.0296(5) Uani 1 1 d . . . . .
C17 C 0.50104(10) 0.2117(4) 0.16663(11) 0.0256(5) Uani 1 1 d . . . . .
H17 H 0.482683 0.076333 0.168059 0.031 Uiso 1 1 calc R U . . .
C18 C 0.50099(10) 0.5640(4) 0.12101(11) 0.0260(5) Uani 1 1 d . . . . .
H18 H 0.482398 0.673137 0.090623 0.031 Uiso 1 1 calc R U . . .
C20 C 0.29222(11) 0.4545(5) -0.10035(12) 0.0375(6) Uani 1 1 d . . . . .
H20A H 0.263508 0.349008 -0.103539 0.045 Uiso 1 1 calc R U . . .
H20B H 0.281715 0.599423 -0.116200 0.045 Uiso 1 1 calc R U . . .
C28 C 0.36049(12) 0.1370(6) 0.18365(13) 0.0409(7) Uani 1 1 d . . . . .
H28A H 0.350944 0.197410 0.215990 0.049 Uiso 1 1 calc R U . . .
H28B H 0.369600 -0.015236 0.184136 0.049 Uiso 1 1 calc R U . . .
C29 C 0.34707(12) 0.5057(5) 0.13504(14) 0.0414(7) Uani 1 1 d . . . . .
H29A H 0.381487 0.592772 0.141641 0.062 Uiso 1 1 calc R U . . .
H29B H 0.332960 0.540427 0.167620 0.062 Uiso 1 1 calc R U . . .
H29C H 0.317548 0.541330 0.094255 0.062 Uiso 1 1 calc R U . . .
C31 C 0.55552(10) 0.6075(4) 0.16499(11) 0.0267(5) Uani 1 1 d . . . . .
H31 H 0.573605 0.744367 0.164485 0.032 Uiso 1 1 calc R U . . .
C40 C 0.58331(9) 0.4496(4) 0.20960(10) 0.0242(5) Uani 1 1 d . . . . .
C44 C 0.66921(11) 0.6618(5) 0.25216(13) 0.0355(6) Uani 1 1 d . . . . .
H44A H 0.674366 0.666668 0.212634 0.053 Uiso 1 1 calc R U . . .
H44B H 0.706692 0.657167 0.286697 0.053 Uiso 1 1 calc R U . . .
H44C H 0.648458 0.793773 0.255980 0.053 Uiso 1 1 calc R U . . .
O49 O 0.54325(7) 0.9764(3) 0.47456(9) 0.0282(4) Uani 1 1 d . . . . .
O90 O 0.70710(7) 0.4767(4) 0.70783(8) 0.0371(4) Uani 1 1 d . . . . .
C48 C 0.62541(9) 0.8002(4) 0.41926(11) 0.0211(4) Uani 1 1 d . . . . .
H48 H 0.636044 0.944429 0.441671 0.025 Uiso 1 1 calc R U . . .
C51 C 0.53358(9) 0.7749(4) 0.43968(10) 0.0214(5) Uani 1 1 d . . . . .
H51 H 0.511750 0.672480 0.456004 0.026 Uiso 1 1 calc R U . . .
C53 C 0.59128(9) 0.6655(4) 0.44956(10) 0.0200(4) Uani 1 1 d . . . . .
H53 H 0.582507 0.519325 0.427974 0.024 Uiso 1 1 calc R U . . .
C54 C 0.49676(9) 0.8217(4) 0.37064(11) 0.0229(5) Uani 1 1 d . . . . .
C56 C 0.62495(9) 0.6195(4) 0.51823(11) 0.0210(4) Uani 1 1 d . . . . .
C57 C 0.53174(9) 0.9579(4) 0.34237(11) 0.0266(5) Uani 1 1 d . . . . .
H57A H 0.508950 0.978865 0.297408 0.032 Uiso 1 1 calc R U . . .
H57B H 0.539349 1.105438 0.362150 0.032 Uiso 1 1 calc R U . . .
C58 C 0.47595(10) 0.6040(4) 0.33785(11) 0.0282(5) Uani 1 1 d . . . . .
H58 H 0.464776 0.496244 0.360532 0.034 Uiso 1 1 calc R U . . .
C59 C 0.44341(10) 0.9532(5) 0.36612(12) 0.0302(5) Uani 1 1 d . . . . .
H59A H 0.421437 0.867600 0.384905 0.045 Uiso 1 1 calc R U . . .
H59B H 0.419653 0.982002 0.322315 0.045 Uiso 1 1 calc R U . . .
H59C H 0.455165 1.093615 0.388277 0.045 Uiso 1 1 calc R U . . .
C61 C 0.58854(9) 0.8489(4) 0.35077(11) 0.0259(5) Uani 1 1 d . . . . .
H61A H 0.609994 0.947245 0.333600 0.031 Uiso 1 1 calc R U . . .
H61B H 0.580889 0.709142 0.326938 0.031 Uiso 1 1 calc R U . . .
C62 C 0.68014(9) 0.6852(4) 0.42408(10) 0.0235(5) Uani 1 1 d . . . . .
C63 C 0.66279(9) 0.7716(4) 0.55802(11) 0.0245(5) Uani 1 1 d . . . . .
H63 H 0.669594 0.906758 0.541378 0.029 Uiso 1 1 calc R U . . .
C64 C 0.61682(9) 0.4210(4) 0.54421(11) 0.0251(5) Uani 1 1 d . . . . .
H64 H 0.591539 0.313395 0.518208 0.030 Uiso 1 1 calc R U . . .
C68 C 0.47145(11) 0.5457(5) 0.28185(12) 0.0376(6) Uani 1 1 d . . . . .
H68A H 0.481967 0.646295 0.256864 0.045 Uiso 1 1 calc R U . . .
H68B H 0.457670 0.402979 0.266361 0.045 Uiso 1 1 calc R U . . .
C74 C 0.72783(10) 0.7997(5) 0.43684(13) 0.0333(6) Uani 1 1 d . . . . .
H74A H 0.761456 0.728122 0.437749 0.040 Uiso 1 1 calc R U . . .
H74B H 0.728409 0.953496 0.445087 0.040 Uiso 1 1 calc R U . . .
C75 C 0.67678(10) 0.4422(4) 0.41070(12) 0.0310(5) Uani 1 1 d . . . . .
H75A H 0.669782 0.362550 0.443652 0.046 Uiso 1 1 calc R U . . .
H75B H 0.712911 0.392095 0.409104 0.046 Uiso 1 1 calc R U . . .
H75C H 0.645457 0.413333 0.370622 0.046 Uiso 1 1 calc R U . . .
C77 C 0.69090(10) 0.7314(4) 0.62142(11) 0.0260(5) Uani 1 1 d . . . . .
H77 H 0.716130 0.838751 0.647568 0.031 Uiso 1 1 calc R U . . .
C79 C 0.64488(10) 0.3781(4) 0.60708(12) 0.0281(5) Uani 1 1 d . . . . .
H79 H 0.638883 0.241585 0.623702 0.034 Uiso 1 1 calc R U . . .
C88 C 0.68193(9) 0.5343(4) 0.64616(11) 0.0261(5) Uani 1 1 d . . . . .
C91 C 0.74086(13) 0.6398(6) 0.74982(13) 0.0474(7) Uani 1 1 d . . . . .
H91A H 0.773567 0.677838 0.739268 0.071 Uiso 1 1 calc R U . . .
H91B H 0.754640 0.582201 0.792388 0.071 Uiso 1 1 calc R U . . .
H91C H 0.717645 0.771991 0.746766 0.071 Uiso 1 1 calc R U . . .
H2 H 0.4892(17) 0.051(13) 0.0624(19) 0.14(2) Uiso 1 1 d D . . . .
H49 H 0.565(3) 0.975(15) 0.509(3) 0.15(3) Uiso 1 1 d . . . . .

loop_
_atom_site_aniso_label
_atom_site_aniso_U_11
_atom_site_aniso_U_22
_atom_site_aniso_U_33
_atom_site_aniso_U_23
_atom_site_aniso_U_13
_atom_site_aniso_U_12
O2 0.0400(9) 0.0296(10) 0.0258(9) 0.0038(7) 0.0151(7) 0.0130(8)
O43 0.0315(8) 0.0390(10) 0.0250(9) 0.0010(8) 0.0078(7) -0.0041(7)
C1 0.0358(12) 0.0239(12) 0.0227(12) 0.0064(9) 0.0140(9) 0.0030(9)
C4 0.0278(11) 0.0223(12) 0.0245(12) 0.0023(9) 0.0145(9) 0.0020(8)
C5 0.0267(10) 0.0182(11) 0.0248(12) 0.0010(9) 0.0125(9) -0.0002(8)
C6 0.0317(11) 0.0227(12) 0.0235(12) -0.0012(9) 0.0140(9) -0.0006(9)
C9 0.0313(11) 0.0229(12) 0.0255(12) -0.0009(9) 0.0160(9) -0.0037(9)
C10 0.0276(10) 0.0180(11) 0.0228(12) 0.0000(9) 0.0135(9) -0.0001(8)
C11 0.0328(12) 0.0295(13) 0.0257(13) 0.0012(10) 0.0105(10) -0.0010(10)
C12 0.0369(12) 0.0267(12) 0.0258(12) -0.0057(10) 0.0154(10) -0.0073(10)
C13 0.0425(13) 0.0369(15) 0.0251(13) -0.0035(11) 0.0187(11) 0.0026(11)
C15 0.0316(11) 0.0365(15) 0.0282(13) -0.0050(11) 0.0160(10) -0.0085(10)
C16 0.0277(11) 0.0370(15) 0.0272(13) -0.0072(11) 0.0140(9) -0.0048(10)
C17 0.0325(11) 0.0203(12) 0.0281(13) 0.0042(9) 0.0161(10) -0.0008(9)
C18 0.0316(11) 0.0192(12) 0.0273(13) 0.0053(9) 0.0113(10) 0.0005(9)
C20 0.0391(13) 0.0385(16) 0.0321(14) -0.0005(12) 0.0108(10) 0.0067(12)
C28 0.0502(15) 0.0495(18) 0.0320(15) -0.0089(13) 0.0258(12) -0.0137(13)
C29 0.0455(14) 0.0438(18) 0.0393(16) -0.0089(13) 0.0214(12) 0.0090(12)
C31 0.0338(11) 0.0204(11) 0.0278(13) 0.0011(9) 0.0139(10) -0.0043(9)
C40 0.0282(10) 0.0292(12) 0.0184(11) -0.0011(9) 0.0125(8) 0.0001(9)
C44 0.0318(12) 0.0407(16) 0.0350(14) -0.0041(12) 0.0139(10) -0.0083(11)
O49 0.0310(8) 0.0248(9) 0.0308(9) -0.0107(7) 0.0142(7) -0.0003(7)
O90 0.0381(9) 0.0478(12) 0.0224(9) 0.0085(8) 0.0084(7) -0.0020(8)
C48 0.0264(10) 0.0186(11) 0.0227(11) 0.0019(8) 0.0143(9) 0.0006(8)
C51 0.0272(10) 0.0186(11) 0.0231(12) -0.0038(9) 0.0149(9) -0.0033(8)
C53 0.0279(10) 0.0141(10) 0.0205(11) -0.0014(8) 0.0124(9) -0.0036(8)
C54 0.0257(10) 0.0222(11) 0.0239(12) -0.0002(9) 0.0132(9) 0.0006(9)
C56 0.0270(10) 0.0182(11) 0.0228(11) -0.0012(9) 0.0152(9) -0.0017(8)
C57 0.0304(11) 0.0248(12) 0.0287(12) 0.0083(10) 0.0157(9) 0.0062(9)
C58 0.0305(11) 0.0277(13) 0.0247(13) -0.0013(10) 0.0088(9) -0.0010(9)
C59 0.0275(11) 0.0330(13) 0.0330(13) 0.0022(11) 0.0150(10) 0.0063(10)
C61 0.0283(11) 0.0293(13) 0.0251(12) 0.0071(10) 0.0158(10) 0.0040(9)
C62 0.0265(10) 0.0277(12) 0.0179(11) 0.0036(9) 0.0102(9) 0.0046(9)
C63 0.0315(11) 0.0191(12) 0.0251(12) 0.0003(9) 0.0135(9) -0.0049(9)
C64 0.0296(11) 0.0195(12) 0.0283(13) 0.0010(9) 0.0136(9) -0.0042(9)
C68 0.0395(13) 0.0414(16) 0.0281(14) -0.0094(12) 0.0089(11) -0.0001(12)
C74 0.0278(11) 0.0384(15) 0.0378(15) 0.0031(11) 0.0172(11) 0.0015(10)
C75 0.0340(12) 0.0308(14) 0.0321(13) -0.0009(11) 0.0173(10) 0.0075(10)
C77 0.0275(11) 0.0273(13) 0.0237(12) -0.0023(10) 0.0103(9) -0.0038(9)
C79 0.0337(12) 0.0237(13) 0.0304(13) 0.0058(10) 0.0163(10) -0.0025(9)
C88 0.0254(10) 0.0321(13) 0.0227(12) 0.0034(10) 0.0116(9) 0.0017(9)
C91 0.0451(15) 0.066(2) 0.0234(14) 0.0015(13) 0.0045(12) -0.0030(15)

loop_
_atom_type_symbol
_atom_type_description
_atom_type_scat_dispersion_real
_atom_type_scat_dispersion_imag
_atom_type_scat_source
C C 0.0181 0.0091 'International Tables Vol C Tables 4.2.6.8 and 6.1.1.4'
H H 0.0000 0.0000 'International Tables Vol C Tables 4.2.6.8 and 6.1.1.4'
O O 0.0492 0.0322 'International Tables Vol C Tables 4.2.6.8 and 6.1.1.4'

loop_
_geom_angle_atom_site_label_1
_geom_angle_atom_site_label_2
_geom_angle_atom_site_label_3
_geom_angle
_geom_angle_site_symmetry_1
_geom_angle_site_symmetry_3
_geom_angle_publ_flag
C4 O2 H2 107(5) . . ?
C40 O43 C44 118.0(2) . . ?
C17 C1 H1 119.6 . . ?
C17 C1 C40 120.8(2) . . ?
C40 C1 H1 119.6 . . ?
O2 C4 H4 108.1 . . ?
O2 C4 C5 109.64(18) . . ?
O2 C4 C6 109.56(19) . . ?
C5 C4 H4 108.1 . . ?
C6 C4 H4 108.1 . . ?
C6 C4 C5 113.13(17) . . ?
C4 C5 H5 107.0 . . ?
C4 C5 C9 111.60(19) . . ?
C9 C5 H5 107.0 . . ?
C10 C5 C4 109.20(17) . . ?
C10 C5 H5 107.0 . . ?
C10 C5 C9 114.66(19) . . ?
C11 C6 C4 108.44(19) . . ?
C11 C6 C12 113.5(2) . . ?
C11 C6 C13 106.6(2) . . ?
C12 C6 C4 109.35(19) . . ?
C12 C6 C13 109.7(2) . . ?
C13 C6 C4 109.21(19) . . ?
C5 C9 H9 108.0 . . ?
C15 C9 C5 109.71(19) . . ?
C15 C9 H9 108.0 . . ?
C16 C9 C5 112.88(19) . . ?
C16 C9 H9 108.0 . . ?
C16 C9 C15 109.99(18) . . ?
C17 C10 C5 123.0(2) . . ?
C18 C10 C5 119.8(2) . . ?
C18 C10 C17 117.1(2) . . ?
C6 C11 H11 116.0 . . ?
C20 C11 C6 128.1(2) . . ?
C20 C11 H11 116.0 . . ?
C6 C12 H12A 109.0 . . ?
C6 C12 H12B 109.0 . . ?
H12A C12 H12B 107.8 . . ?
C15 C12 C6 113.1(2) . . ?
C15 C12 H12A 109.0 . . ?
C15 C12 H12B 109.0 . . ?
C6 C13 H13A 109.5 . . ?
C6 C13 H13B 109.5 . . ?
C6 C13 H13C 109.5 . . ?
H13A C13 H13B 109.5 . . ?
H13A C13 H13C 109.5 . . ?
H13B C13 H13C 109.5 . . ?
C9 C15 H15A 109.3 . . ?
C9 C15 H15B 109.3 . . ?
C12 C15 C9 111.48(19) . . ?
C12 C15 H15A 109.3 . . ?
C12 C15 H15B 109.3 . . ?
H15A C15 H15B 108.0 . . ?
C28 C16 C9 120.7(3) . . ?
C28 C16 C29 121.6(3) . . ?
C29 C16 C9 117.7(2) . . ?
C1 C17 C10 121.1(2) . . ?
C1 C17 H17 119.5 . . ?
C10 C17 H17 119.5 . . ?
C10 C18 H18 118.9 . . ?
C31 C18 C10 122.3(2) . . ?
C31 C18 H18 118.9 . . ?
C11 C20 H20A 120.0 . . ?
C11 C20 H20B 120.0 . . ?
H20A C20 H20B 120.0 . . ?
C16 C28 H28A 120.0 . . ?
C16 C28 H28B 120.0 . . ?
H28A C28 H28B 120.0 . . ?
C16 C29 H29A 109.5 . . ?
C16 C29 H29B 109.5 . . ?
C16 C29 H29C 109.5 . . ?
H29A C29 H29B 109.5 . . ?
H29A C29 H29C 109.5 . . ?
H29B C29 H29C 109.5 . . ?
C18 C31 H31 120.2 . . ?
C40 C31 C18 119.6(2) . . ?
C40 C31 H31 120.2 . . ?
O43 C40 C1 115.9(2) . . ?
O43 C40 C31 124.9(2) . . ?
C31 C40 C1 119.2(2) . . ?
O43 C44 H44A 109.5 . . ?
O43 C44 H44B 109.5 . . ?
O43 C44 H44C 109.5 . . ?
H44A C44 H44B 109.5 . . ?
H44A C44 H44C 109.5 . . ?
H44B C44 H44C 109.5 . . ?
C51 O49 H49 118(7) . . ?
C88 O90 C91 117.2(2) . . ?
C53 C48 H48 107.9 . . ?
C61 C48 H48 107.9 . . ?
C61 C48 C53 110.71(17) . . ?
C62 C48 H48 107.9 . . ?
C62 C48 C53 112.47(18) . . ?
C62 C48 C61 109.67(18) . . ?
O49 C51 H51 108.1 . . ?
O49 C51 C53 109.72(17) . . ?
O49 C51 C54 109.67(19) . . ?
C53 C51 H51 108.1 . . ?
C53 C51 C54 113.05(17) . . ?
C54 C51 H51 108.1 . . ?
C48 C53 H53 107.0 . . ?
C51 C53 C48 111.87(18) . . ?
C51 C53 H53 107.0 . . ?
C56 C53 C48 113.10(17) . . ?
C56 C53 C51 110.50(17) . . ?
C56 C53 H53 107.0 . . ?
C57 C54 C51 109.25(18) . . ?
C57 C54 C59 109.39(19) . . ?
C58 C54 C51 108.59(19) . . ?
C58 C54 C57 113.5(2) . . ?
C58 C54 C59 106.92(19) . . ?
C59 C54 C51 109.14(19) . . ?
C63 C56 C53 122.8(2) . . ?
C63 C56 C64 117.4(2) . . ?
C64 C56 C53 119.8(2) . . ?
C54 C57 H57A 109.0 . . ?
C54 C57 H57B 109.0 . . ?
H57A C57 H57B 107.8 . . ?
C61 C57 C54 112.74(19) . . ?
C61 C57 H57A 109.0 . . ?
C61 C57 H57B 109.0 . . ?
C54 C58 H58 116.0 . . ?
C68 C58 C54 128.0(3) . . ?
C68 C58 H58 116.0 . . ?
C54 C59 H59A 109.5 . . ?
C54 C59 H59B 109.5 . . ?
C54 C59 H59C 109.5 . . ?
H59A C59 H59B 109.5 . . ?
H59A C59 H59C 109.5 . . ?
H59B C59 H59C 109.5 . . ?
C48 C61 H61A 109.1 . . ?
C48 C61 H61B 109.1 . . ?
C57 C61 C48 112.40(18) . . ?
C57 C61 H61A 109.1 . . ?
C57 C61 H61B 109.1 . . ?
H61A C61 H61B 107.9 . . ?
C74 C62 C48 120.4(2) . . ?
C74 C62 C75 122.3(2) . . ?
C75 C62 C48 117.3(2) . . ?
C56 C63 H63 119.0 . . ?
C77 C63 C56 121.9(2) . . ?
C77 C63 H63 119.0 . . ?
C56 C64 H64 119.4 . . ?
C79 C64 C56 121.3(2) . . ?
C79 C64 H64 119.4 . . ?
C58 C68 H68A 120.0 . . ?
C58 C68 H68B 120.0 . . ?
H68A C68 H68B 120.0 . . ?
C62 C74 H74A 120.0 . . ?
C62 C74 H74B 120.0 . . ?
H74A C74 H74B 120.0 . . ?
C62 C75 H75A 109.5 . . ?
C62 C75 H75B 109.5 . . ?
C62 C75 H75C 109.5 . . ?
H75A C75 H75B 109.5 . . ?
H75A C75 H75C 109.5 . . ?
H75B C75 H75C 109.5 . . ?
C63 C77 H77 120.2 . . ?
C88 C77 C63 119.7(2) . . ?
C88 C77 H77 120.2 . . ?
C64 C79 H79 119.9 . . ?
C64 C79 C88 120.3(2) . . ?
C88 C79 H79 119.9 . . ?
O90 C88 C77 124.8(2) . . ?
O90 C88 C79 115.7(2) . . ?
C77 C88 C79 119.4(2) . . ?
O90 C91 H91A 109.5 . . ?
O90 C91 H91B 109.5 . . ?
O90 C91 H91C 109.5 . . ?
H91A C91 H91B 109.5 . . ?
H91A C91 H91C 109.5 . . ?
H91B C91 H91C 109.5 . . ?

loop_
_geom_bond_atom_site_label_1
_geom_bond_atom_site_label_2
_geom_bond_distance
_geom_bond_site_symmetry_2
_geom_bond_publ_flag
O2 C4 1.434(3) . ?
O2 H2 0.857(13) . ?
O43 C40 1.368(3) . ?
O43 C44 1.421(3) . ?
C1 H1 0.9500 . ?
C1 C17 1.385(3) . ?
C1 C40 1.389(3) . ?
C4 H4 1.0000 . ?
C4 C5 1.541(3) . ?
C4 C6 1.541(3) . ?
C5 H5 1.0000 . ?
C5 C9 1.545(3) . ?
C5 C10 1.518(3) . ?
C6 C11 1.515(3) . ?
C6 C12 1.534(3) . ?
C6 C13 1.537(3) . ?
C9 H9 1.0000 . ?
C9 C15 1.543(3) . ?
C9 C16 1.519(3) . ?
C10 C17 1.402(3) . ?
C10 C18 1.393(3) . ?
C11 H11 0.9500 . ?
C11 C20 1.322(4) . ?
C12 H12A 0.9900 . ?
C12 H12B 0.9900 . ?
C12 C15 1.531(3) . ?
C13 H13A 0.9800 . ?
C13 H13B 0.9800 . ?
C13 H13C 0.9800 . ?
C15 H15A 0.9900 . ?
C15 H15B 0.9900 . ?
C16 C28 1.336(4) . ?
C16 C29 1.489(4) . ?
C17 H17 0.9500 . ?
C18 H18 0.9500 . ?
C18 C31 1.391(3) . ?
C20 H20A 0.9500 . ?
C20 H20B 0.9500 . ?
C28 H28A 0.9500 . ?
C28 H28B 0.9500 . ?
C29 H29A 0.9800 . ?
C29 H29B 0.9800 . ?
C29 H29C 0.9800 . ?
C31 H31 0.9500 . ?
C31 C40 1.388(3) . ?
C44 H44A 0.9800 . ?
C44 H44B 0.9800 . ?
C44 H44C 0.9800 . ?
O49 C51 1.435(3) . ?
O49 H49 0.78(7) . ?
O90 C88 1.373(3) . ?
O90 C91 1.421(4) . ?
C48 H48 1.0000 . ?
C48 C53 1.546(3) . ?
C48 C61 1.535(3) . ?
C48 C62 1.518(3) . ?
C51 H51 1.0000 . ?
C51 C53 1.541(3) . ?
C51 C54 1.543(3) . ?
C53 H53 1.0000 . ?
C53 C56 1.520(3) . ?
C54 C57 1.535(3) . ?
C54 C58 1.513(3) . ?
C54 C59 1.538(3) . ?
C56 C63 1.394(3) . ?
C56 C64 1.397(3) . ?
C57 H57A 0.9900 . ?
C57 H57B 0.9900 . ?
C57 C61 1.527(3) . ?
C58 H58 0.9500 . ?
C58 C68 1.314(4) . ?
C59 H59A 0.9800 . ?
C59 H59B 0.9800 . ?
C59 H59C 0.9800 . ?
C61 H61A 0.9900 . ?
C61 H61B 0.9900 . ?
C62 C74 1.325(3) . ?
C62 C75 1.500(4) . ?
C63 H63 0.9500 . ?
C63 C77 1.392(3) . ?
C64 H64 0.9500 . ?
C64 C79 1.384(3) . ?
C68 H68A 0.9500 . ?
C68 H68B 0.9500 . ?
C74 H74A 0.9500 . ?
C74 H74B 0.9500 . ?
C75 H75A 0.9800 . ?
C75 H75B 0.9800 . ?
C75 H75C 0.9800 . ?
C77 H77 0.9500 . ?
C77 C88 1.383(3) . ?
C79 H79 0.9500 . ?
C79 C88 1.395(3) . ?
C91 H91A 0.9800 . ?
C91 H91B 0.9800 . ?
C91 H91C 0.9800 . ?

loop_
_geom_torsion_atom_site_label_1
_geom_torsion_atom_site_label_2
_geom_torsion_atom_site_label_3
_geom_torsion_atom_site_label_4
_geom_torsion
_geom_torsion_site_symmetry_1
_geom_torsion_site_symmetry_2
_geom_torsion_site_symmetry_3
_geom_torsion_site_symmetry_4
_geom_torsion_publ_flag
O2 C4 C5 C9 -67.5(2) . . . . ?
O2 C4 C5 C10 60.3(2) . . . . ?
O2 C4 C6 C11 -166.37(18) . . . . ?
O2 C4 C6 C12 69.4(2) . . . . ?
O2 C4 C6 C13 -50.6(2) . . . . ?
C4 C5 C9 C15 -54.8(2) . . . . ?
C4 C5 C9 C16 -177.8(2) . . . . ?
C4 C5 C10 C17 -90.9(3) . . . . ?
C4 C5 C10 C18 84.1(3) . . . . ?
C4 C6 C11 C20 -143.9(3) . . . . ?
C4 C6 C12 C15 54.2(3) . . . . ?
C5 C4 C6 C11 71.0(2) . . . . ?
C5 C4 C6 C12 -53.2(3) . . . . ?
C5 C4 C6 C13 -173.2(2) . . . . ?
C5 C9 C15 C12 55.7(3) . . . . ?
C5 C9 C16 C28 -136.5(2) . . . . ?
C5 C9 C16 C29 44.9(3) . . . . ?
C5 C10 C17 C1 173.5(2) . . . . ?
C5 C10 C18 C31 -173.6(2) . . . . ?
C6 C4 C5 C9 55.1(3) . . . . ?
C6 C4 C5 C10 -177.12(18) . . . . ?
C6 C12 C15 C9 -56.9(3) . . . . ?
C9 C5 C10 C17 35.2(3) . . . . ?
C9 C5 C10 C18 -149.8(2) . . . . ?
C10 C5 C9 C15 -179.59(19) . . . . ?
C10 C5 C9 C16 57.4(3) . . . . ?
C10 C18 C31 C40 0.2(4) . . . . ?
C11 C6 C12 C15 -67.0(3) . . . . ?
C12 C6 C11 C20 -22.1(4) . . . . ?
C13 C6 C11 C20 98.7(3) . . . . ?
C13 C6 C12 C15 173.9(2) . . . . ?
C15 C9 C16 C28 100.6(3) . . . . ?
C15 C9 C16 C29 -78.0(3) . . . . ?
C16 C9 C15 C12 -179.6(2) . . . . ?
C17 C1 C40 O43 -177.8(2) . . . . ?
C17 C1 C40 C31 2.0(3) . . . . ?
C17 C10 C18 C31 1.6(3) . . . . ?
C18 C10 C17 C1 -1.6(3) . . . . ?
C18 C31 C40 O43 177.8(2) . . . . ?
C18 C31 C40 C1 -2.0(3) . . . . ?
C40 C1 C17 C10 -0.2(4) . . . . ?
C44 O43 C40 C1 176.0(2) . . . . ?
C44 O43 C40 C31 -3.7(3) . . . . ?
O49 C51 C53 C48 -68.6(2) . . . . ?
O49 C51 C53 C56 58.4(2) . . . . ?
O49 C51 C54 C57 68.5(2) . . . . ?
O49 C51 C54 C58 -167.25(17) . . . . ?
O49 C51 C54 C59 -51.0(2) . . . . ?
C48 C53 C56 C63 36.6(3) . . . . ?
C48 C53 C56 C64 -145.9(2) . . . . ?
C51 C53 C56 C63 -89.6(2) . . . . ?
C51 C53 C56 C64 87.9(2) . . . . ?
C51 C54 C57 C61 54.9(3) . . . . ?
C51 C54 C58 C68 -140.4(3) . . . . ?
C53 C48 C61 C57 53.4(3) . . . . ?
C53 C48 C62 C74 -139.4(2) . . . . ?
C53 C48 C62 C75 43.6(3) . . . . ?
C53 C51 C54 C57 -54.3(2) . . . . ?
C53 C51 C54 C58 70.0(2) . . . . ?
C53 C51 C54 C59 -173.83(19) . . . . ?
C53 C56 C63 C77 176.4(2) . . . . ?
C53 C56 C64 C79 -177.1(2) . . . . ?
C54 C51 C53 C48 54.2(2) . . . . ?
C54 C51 C53 C56 -178.85(18) . . . . ?
C54 C57 C61 C48 -56.0(3) . . . . ?
C56 C63 C77 C88 0.8(3) . . . . ?
C56 C64 C79 C88 0.4(3) . . . . ?
C57 C54 C58 C68 -18.7(4) . . . . ?
C58 C54 C57 C61 -66.4(3) . . . . ?
C59 C54 C57 C61 174.3(2) . . . . ?
C59 C54 C58 C68 102.0(3) . . . . ?
C61 C48 C53 C51 -52.3(2) . . . . ?
C61 C48 C53 C56 -177.85(19) . . . . ?
C61 C48 C62 C74 96.9(3) . . . . ?
C61 C48 C62 C75 -80.1(3) . . . . ?
C62 C48 C53 C51 -175.37(19) . . . . ?
C62 C48 C53 C56 59.1(2) . . . . ?
C62 C48 C61 C57 178.06(19) . . . . ?
C63 C56 C64 C79 0.5(3) . . . . ?
C63 C77 C88 O90 -179.8(2) . . . . ?
C63 C77 C88 C79 0.2(3) . . . . ?
C64 C56 C63 C77 -1.1(3) . . . . ?
C64 C79 C88 O90 179.3(2) . . . . ?
C64 C79 C88 C77 -0.8(3) . . . . ?
C91 O90 C88 C77 5.8(3) . . . . ?
C91 O90 C88 C79 -174.3(2) . . . . ?
